data_7212663
loop_
_publ_author_name
'Mocilac, Pavle'
'Tallon, Mark'
'Lough, Alan J.'
'Gallagher, John F.'

_publ_section_title
;
 Synthesis, structural and conformational analysis of a 3 \\times 3 isomer
 grid based on nine methyl-N-(pyridyl)benzamides
;
_journal_issue 10
_journal_name_full CrystEngComm
_journal_page_first 3080
_journal_paper_doi 10.1039/c002986f
_journal_volume 12
_journal_year 2010
_chemical_formula_moiety 'C13 H12 N2 O'
_chemical_formula_sum 'C13 H12 N2 O'
_chemical_formula_weight 212.25
_chemical_melting_point 378
_chemical_name_common Mpo
_chemical_name_systematic
;
?
;
_space_group_IT_number 2
_symmetry_cell_setting triclinic
_symmetry_space_group_name_Hall '-P 1'
_symmetry_space_group_name_H-M 'P -1'
_atom_sites_solution_hydrogens geom
_atom_sites_solution_primary direct
_atom_sites_solution_secondary difmap
_audit_creation_method SHELXL-97
_cell_angle_alpha 97.406(2)
_cell_angle_beta 94.029(2)
_cell_angle_gamma 107.463(2)
_cell_formula_units_Z 2
_cell_length_a 5.9079(3)
_cell_length_b 7.7140(4)
_cell_length_c 12.2606(8)
_cell_measurement_reflns_used 4673
_cell_measurement_temperature 150(2)
_cell_measurement_theta_max 27.5
_cell_measurement_theta_min 2.5
_cell_volume 525.04(5)
_computing_cell_refinement 'SAINT (Bruker, 2008)'
_computing_data_collection 'Bruker software (Bruker, 2008)'
_computing_data_reduction 'SAINT (Bruker, 2008)'
_computing_molecular_graphics 'PLATON (Spek, 2003)'
_computing_publication_material 'SHELXL97 and PREP8 (Ferguson, 1998)'
_computing_structure_refinement 'SHELXL97 (Sheldrick, 2008) and SORTX (McArdle, 1995)'
_computing_structure_solution 'SHELXS97 (Sheldrick, 2008)'
_diffrn_ambient_temperature 150(2)
_diffrn_measured_fraction_theta_full 0.978
_diffrn_measured_fraction_theta_max 0.978
_diffrn_measurement_device BrukerAPEXII
_diffrn_measurement_method '\f, \w scans with \k offsets'
_diffrn_radiation_monochromator graphite
_diffrn_radiation_source 'fine-focus sealed X-ray tube'
_diffrn_radiation_type MoK\a
_diffrn_radiation_wavelength 0.71073
_diffrn_reflns_av_R_equivalents 0.024
_diffrn_reflns_av_sigmaI/netI 0.028
_diffrn_reflns_limit_h_max 7
_diffrn_reflns_limit_h_min -6
_diffrn_reflns_limit_k_max 6
_diffrn_reflns_limit_k_min -10
_diffrn_reflns_limit_l_max 15
_diffrn_reflns_limit_l_min -15
_diffrn_reflns_number 6050
_diffrn_reflns_theta_full 27.53
_diffrn_reflns_theta_max 27.53
_diffrn_reflns_theta_min 1.69
_diffrn_standards_number 6070
_exptl_absorpt_coefficient_mu 0.087
_exptl_absorpt_correction_T_max 0.756
_exptl_absorpt_correction_T_min 0.648
_exptl_absorpt_correction_type multi-scan
_exptl_absorpt_process_details '(SADABS; Bruker, 2008)'
_exptl_crystal_colour colourless
_exptl_crystal_density_diffrn 1.343
_exptl_crystal_density_method 'not measured'
_exptl_crystal_description block
_exptl_crystal_F_000 224
_exptl_crystal_size_max 0.35
_exptl_crystal_size_mid 0.20
_exptl_crystal_size_min 0.16
_refine_diff_density_max 0.32
_refine_diff_density_min -0.19
_refine_diff_density_rms 0.04
_refine_ls_extinction_method none
_refine_ls_goodness_of_fit_ref 1.049
_refine_ls_hydrogen_treatment mixed
_refine_ls_matrix_type full
_refine_ls_number_parameters 150
_refine_ls_number_reflns 2365
_refine_ls_number_restraints 0
_refine_ls_restrained_S_all 1.049
_refine_ls_R_factor_all 0.0471
_refine_ls_R_factor_gt 0.0389
_refine_ls_shift/su_max 0.000
_refine_ls_shift/su_mean 0.000
_refine_ls_structure_factor_coef Fsqd
_refine_ls_weighting_details 'w=1/[\s^2^(Fo^2^)+(0.0526P)^2^+0.1751P] where P=(Fo^2^+2Fc^2^)/3'
_refine_ls_weighting_scheme calc
_refine_ls_wR_factor_gt 0.1028
_refine_ls_wR_factor_ref 0.1087
_reflns_number_gt 1978
_reflns_number_total 2365
_reflns_threshold_expression I>2\s(I)
_cod_data_source_file c002986f.txt
_cod_data_source_block Mpo-[9-12]
_cod_depositor_comments
;
The following automatic conversions were performed:

'_symmetry_cell_setting' value 'Triclinic' changed to 'triclinic'
according to /home/saulius/struct/CIF-dictionaries/cif_core.dic
dictionary named 'cif_core.dic' version 2.4.2 from 2011-04-26.

Automatic conversion script
Id: cif_fix_values 1891 2012-01-12 08:04:46Z andrius 
;
_cod_database_code 7212663

loop_
_symmetry_equiv_pos_as_xyz
'x, y, z'
'-x, -y, -z'

loop_
_atom_site_label
_atom_site_type_symbol
_atom_site_fract_x
_atom_site_fract_y
_atom_site_fract_z
_atom_site_U_iso_or_equiv
_atom_site_adp_type
_atom_site_occupancy
_atom_site_symmetry_multiplicity
_atom_site_calc_flag
_atom_site_refinement_flags
O1 O 0.07663(16) 0.34940(13) 0.14113(8) 0.0252(2) Uani 1 1 d .
N1 N -0.25770(19) 0.40404(15) 0.06554(9) 0.0197(2) Uani 1 1 d .
H1 H -0.342(3) 0.480(2) 0.0739(14) 0.029(4) Uiso 1 1 d .
C1 C -0.0811(2) 0.42194(17) 0.14865(10) 0.0185(3) Uani 1 1 d .
C11 C -0.0982(2) 0.53272(17) 0.25551(10) 0.0182(3) Uani 1 1 d .
C12 C 0.1132(2) 0.63960(18) 0.32095(11) 0.0218(3) Uani 1 1 d .
H12 H 0.2626 0.6511 0.2935 0.026 Uiso 1 1 calc R
C13 C 0.1061(2) 0.72881(19) 0.42566(11) 0.0247(3) Uani 1 1 d .
H13 H 0.2510 0.8023 0.4688 0.030 Uiso 1 1 calc R
C14 C -0.1100(2) 0.71258(18) 0.46873(10) 0.0218(3) Uani 1 1 d .
C15 C -0.3199(2) 0.60786(18) 0.40216(10) 0.0215(3) Uani 1 1 d .
H15 H -0.4692 0.5970 0.4296 0.026 Uiso 1 1 calc R
C16 C -0.3157(2) 0.51875(18) 0.29631(10) 0.0202(3) Uani 1 1 d .
H16 H -0.4610 0.4487 0.2522 0.024 Uiso 1 1 calc R
C17 C -0.1179(3) 0.8036(2) 0.58436(11) 0.0291(3) Uani 1 1 d .
H17A H -0.2726 0.8247 0.5893 0.044 Uiso 1 1 calc R
H17B H 0.0103 0.9216 0.6014 0.044 Uiso 1 1 calc R
H17C H -0.0965 0.7236 0.6375 0.044 Uiso 1 1 calc R
C21 C -0.3314(2) 0.26804(17) -0.02894(10) 0.0180(3) Uani 1 1 d .
N22 N -0.53180(18) 0.27069(14) -0.08689(9) 0.0196(2) Uani 1 1 d .
C23 C -0.6289(2) 0.13429(18) -0.17246(11) 0.0220(3) Uani 1 1 d .
H23 H -0.7719 0.1334 -0.2135 0.026 Uiso 1 1 calc R
C24 C -0.5333(2) -0.00461(18) -0.20425(11) 0.0239(3) Uani 1 1 d .
H24 H -0.6102 -0.1000 -0.2643 0.029 Uiso 1 1 calc R
C25 C -0.3209(2) -0.00085(19) -0.14579(11) 0.0244(3) Uani 1 1 d .
H25 H -0.2487 -0.0930 -0.1664 0.029 Uiso 1 1 calc R
C26 C -0.2154(2) 0.13840(18) -0.05716(11) 0.0223(3) Uani 1 1 d .
H26 H -0.0687 0.1452 -0.0170 0.027 Uiso 1 1 calc R

loop_
_atom_site_aniso_label
_atom_site_aniso_U_11
_atom_site_aniso_U_22
_atom_site_aniso_U_33
_atom_site_aniso_U_23
_atom_site_aniso_U_13
_atom_site_aniso_U_12
O1 0.0235(5) 0.0302(5) 0.0260(5) 0.0013(4) 0.0003(4) 0.0163(4)
N1 0.0231(5) 0.0205(5) 0.0191(5) 0.0007(4) 0.0004(4) 0.0136(5)
C1 0.0183(6) 0.0185(6) 0.0201(6) 0.0047(5) 0.0018(5) 0.0073(5)
C11 0.0202(6) 0.0172(6) 0.0184(6) 0.0042(5) -0.0002(5) 0.0078(5)
C12 0.0179(6) 0.0223(6) 0.0254(7) 0.0033(5) 0.0001(5) 0.0072(5)
C13 0.0237(6) 0.0216(6) 0.0262(7) 0.0000(5) -0.0056(5) 0.0067(5)
C14 0.0294(7) 0.0188(6) 0.0188(6) 0.0032(5) -0.0006(5) 0.0108(5)
C15 0.0222(6) 0.0247(7) 0.0208(6) 0.0061(5) 0.0036(5) 0.0107(5)
C16 0.0181(6) 0.0217(6) 0.0204(6) 0.0038(5) -0.0012(5) 0.0062(5)
C17 0.0396(8) 0.0277(7) 0.0211(7) -0.0004(6) -0.0006(6) 0.0148(6)
C21 0.0201(6) 0.0183(6) 0.0171(6) 0.0041(5) 0.0037(5) 0.0075(5)
N22 0.0205(5) 0.0201(5) 0.0199(5) 0.0027(4) 0.0016(4) 0.0092(4)
C23 0.0211(6) 0.0225(6) 0.0220(6) 0.0041(5) 0.0002(5) 0.0066(5)
C24 0.0278(7) 0.0192(6) 0.0223(6) 0.0000(5) 0.0015(5) 0.0055(5)
C25 0.0311(7) 0.0206(6) 0.0254(7) 0.0023(5) 0.0057(5) 0.0139(6)
C26 0.0247(6) 0.0242(7) 0.0215(6) 0.0036(5) 0.0023(5) 0.0133(5)

loop_
_atom_type_symbol
_atom_type_description
_atom_type_scat_dispersion_real
_atom_type_scat_dispersion_imag
_atom_type_scat_source
C C 0.0033 0.0016 'International Tables Vol C Tables 4.2.6.8 and 6.1.1.4'
H H 0.0000 0.0000 'International Tables Vol C Tables 4.2.6.8 and 6.1.1.4'
N N 0.0061 0.0033 'International Tables Vol C Tables 4.2.6.8 and 6.1.1.4'
O O 0.0106 0.0060 'International Tables Vol C Tables 4.2.6.8 and 6.1.1.4'

loop_
_geom_angle_atom_site_label_1
_geom_angle_atom_site_label_2
_geom_angle_atom_site_label_3
_geom_angle
C1 N1 C21 127.04(11)
C1 N1 H1 117.2(11)
C21 N1 H1 115.6(11)
O1 C1 N1 124.61(12)
O1 C1 C11 120.51(11)
N1 C1 C11 114.82(11)
C16 C11 C12 119.18(12)
C16 C11 C1 122.06(11)
C12 C11 C1 118.47(11)
C13 C12 C11 120.35(12)
C13 C12 H12 119.8
C11 C12 H12 119.8
C12 C13 C14 121.15(12)
C12 C13 H13 119.4
C14 C13 H13 119.4
C13 C14 C15 118.01(12)
C13 C14 C17 121.28(12)
C15 C14 C17 120.72(12)
C16 C15 C14 121.50(12)
C16 C15 H15 119.3
C14 C15 H15 119.3
C11 C16 C15 119.80(12)
C11 C16 H16 120.1
C15 C16 H16 120.1
C14 C17 H17A 109.5
C14 C17 H17B 109.5
H17A C17 H17B 109.5
C14 C17 H17C 109.5
H17A C17 H17C 109.5
H17B C17 H17C 109.5
N22 C21 C26 123.36(12)
N22 C21 N1 112.93(11)
C26 C21 N1 123.65(11)
C23 N22 C21 117.11(11)
N22 C23 C24 123.89(12)
N22 C23 H23 118.1
C24 C23 H23 118.1
C23 C24 C25 118.06(12)
C23 C24 H24 121.0
C25 C24 H24 121.0
C26 C25 C24 119.56(12)
C26 C25 H25 120.2
C24 C25 H25 120.2
C25 C26 C21 117.91(12)
C25 C26 H26 121.0
C21 C26 H26 121.0

loop_
_geom_bond_atom_site_label_1
_geom_bond_atom_site_label_2
_geom_bond_distance
O1 C1 1.2254(15)
N1 C1 1.3688(16)
N1 C21 1.4049(16)
N1 H1 0.875(18)
C1 C11 1.4963(17)
C11 C16 1.3906(17)
C11 C12 1.3981(17)
C12 C13 1.3860(19)
C12 H12 0.9500
C13 C14 1.3930(19)
C13 H13 0.9500
C14 C15 1.3938(18)
C14 C17 1.5090(18)
C15 C16 1.3937(18)
C15 H15 0.9500
C16 H16 0.9500
C17 H17A 0.9800
C17 H17B 0.9800
C17 H17C 0.9800
C21 N22 1.3443(16)
C21 C26 1.3947(18)
N22 C23 1.3437(16)
C23 C24 1.3805(19)
C23 H23 0.9500
C24 C25 1.3909(19)
C24 H24 0.9500
C25 C26 1.3876(19)
C25 H25 0.9500
C26 H26 0.9500

loop_
_geom_hbond_atom_site_label_D
_geom_hbond_atom_site_label_H
_geom_hbond_atom_site_label_A
_geom_hbond_distance_DH
_geom_hbond_distance_HA
_geom_hbond_distance_DA
_geom_hbond_angle_DHA
_geom_hbond_site_symmetry_A
_geom_hbond_publ_flag
N1 H1 N22 0.875(18) 2.255(18) 3.1081(15) 164.6(15) 2_465 yes
C25 H25 O1 0.95 2.52 3.4165(16) 157 2 yes
C26 H26 O1 0.95 2.27 2.8707(16) 121 . yes

loop_
_geom_torsion_atom_site_label_1
_geom_torsion_atom_site_label_2
_geom_torsion_atom_site_label_3
_geom_torsion_atom_site_label_4
_geom_torsion
C21 N1 C1 O1 18.2(2)
C21 N1 C1 C11 -159.04(12)
O1 C1 C11 C16 -137.39(13)
N1 C1 C11 C16 39.97(16)
O1 C1 C11 C12 36.29(17)
N1 C1 C11 C12 -146.36(12)
C16 C11 C12 C13 0.70(19)
C1 C11 C12 C13 -173.17(11)
C11 C12 C13 C14 0.8(2)
C12 C13 C14 C15 -1.74(19)
C12 C13 C14 C17 177.64(12)
C13 C14 C15 C16 1.13(19)
C17 C14 C15 C16 -178.25(12)
C12 C11 C16 C15 -1.29(18)
C1 C11 C16 C15 172.34(11)
C14 C15 C16 C11 0.38(19)
C1 N1 C21 N22 170.74(11)
C1 N1 C21 C26 -6.5(2)
C26 C21 N22 C23 3.67(18)
N1 C21 N22 C23 -173.61(11)
C21 N22 C23 C24 -0.90(19)
N22 C23 C24 C25 -1.5(2)
C23 C24 C25 C26 1.2(2)
C24 C25 C26 C21 1.3(2)
N22 C21 C26 C25 -3.9(2)
N1 C21 C26 C25 173.09(12)
